data_4505143
loop_
_publ_author_name
'Wang, Yu-Ling'
'Yuan, Da-Qiang'
'Bi, Wen-Hua'
'Li, Xing'
'Li, Xiao-Ju'
'Li, Feng'
'Cao, Rong'

_publ_section_title
;
 Syntheses and Characterizations of Two 3D Cobalt&#x2212;Organic
 Frameworks from 2D Honeycomb Building Blocks
;
_journal_issue 5
_journal_name_full 'Crystal Growth &amp; Design'
_journal_page_first 1849
_journal_paper_doi 10.1021/cg0501128
_journal_volume 5
_journal_year 2005
_chemical_formula_iupac '[Co3 (C5 H O4 N2 )2 (C10 H8 N2) (H2 O)4](H2 O)2'
_chemical_formula_moiety 'C20 H18 Co3 N6 O12, 2(H2 O)'
_chemical_formula_sum 'C20 H22 Co3 N6 O14'
_chemical_formula_weight 747.23
_chemical_name_systematic
; 
 ? 
;
_space_group_IT_number 14
_symmetry_cell_setting monoclinic
_symmetry_space_group_name_Hall '-P 2yn'
_symmetry_space_group_name_H-M 'P 1 21/n 1'
_atom_sites_solution_hydrogens geom
_atom_sites_solution_primary direct
_atom_sites_solution_secondary difmap
_audit_creation_method SHELXL-97
_cell_angle_alpha 90.00
_cell_angle_beta 90.072(7)
_cell_angle_gamma 90.00
_cell_formula_units_Z 2
_cell_length_a 8.1051(7)
_cell_length_b 17.6812(14)
_cell_length_c 8.5047(7)
_cell_measurement_reflns_used 2190
_cell_measurement_temperature 130.2
_cell_measurement_theta_max 27.48
_cell_measurement_theta_min 3.32
_cell_volume 1218.79(17)
_computing_cell_refinement 'CrystalClear (Rigaku Corp., 2000)'
_computing_data_collection 'CrystalClear (Rigaku Corp., 2000)'
_computing_data_reduction 'CrystalClear (Rigaku Corp., 2000)'
_computing_molecular_graphics 'Bruker SHELXTL'
_computing_publication_material 'Bruker SHELXTL'
_computing_structure_refinement 'SHELXL-97 (Sheldrick, 1997)'
_computing_structure_solution 'SHELXS-97 (Sheldrick, 1990)'
_diffrn_ambient_temperature 293(2)
_diffrn_measured_fraction_theta_full 0.996
_diffrn_measured_fraction_theta_max 0.996
_diffrn_measurement_device_type 'Bruker P4'
_diffrn_measurement_method '\w scans'
_diffrn_radiation_monochromator graphite
_diffrn_radiation_source 'fine-focus sealed tube'
_diffrn_radiation_type MoK\a
_diffrn_radiation_wavelength 0.71073
_diffrn_reflns_av_R_equivalents 0.0484
_diffrn_reflns_av_sigmaI/netI 0.0466
_diffrn_reflns_limit_h_max 10
_diffrn_reflns_limit_h_min -10
_diffrn_reflns_limit_k_max 22
_diffrn_reflns_limit_k_min -20
_diffrn_reflns_limit_l_max 10
_diffrn_reflns_limit_l_min -10
_diffrn_reflns_number 9367
_diffrn_reflns_theta_full 27.48
_diffrn_reflns_theta_max 27.48
_diffrn_reflns_theta_min 3.32
_exptl_absorpt_coefficient_mu 2.108
_exptl_absorpt_correction_T_max 0.9020
_exptl_absorpt_correction_T_min 0.7761
_exptl_absorpt_correction_type multi-scan
_exptl_absorpt_process_details 'SADABS (Sheldrick, 1996)'
_exptl_crystal_colour red
_exptl_crystal_density_diffrn 2.036
_exptl_crystal_density_method 'not measured'
_exptl_crystal_description Prism
_exptl_crystal_F_000 754
_exptl_crystal_size_max 0.13
_exptl_crystal_size_mid 0.10
_exptl_crystal_size_min 0.05
_refine_diff_density_max 0.499
_refine_diff_density_min -0.761
_refine_diff_density_rms 0.109
_refine_ls_extinction_method none
_refine_ls_goodness_of_fit_ref 1.058
_refine_ls_hydrogen_treatment constr
_refine_ls_matrix_type full
_refine_ls_number_parameters 215
_refine_ls_number_reflns 2789
_refine_ls_number_restraints 6
_refine_ls_restrained_S_all 1.057
_refine_ls_R_factor_all 0.0705
_refine_ls_R_factor_gt 0.0547
_refine_ls_shift/su_max 0.001
_refine_ls_shift/su_mean 0.000
_refine_ls_structure_factor_coef Fsqd
_refine_ls_weighting_details 'calc w=1/[\s^2^(Fo^2^)+(0.0321P)^2^+4.9833P] where P=(Fo^2^+2Fc^2^)/3'
_refine_ls_weighting_scheme calc
_refine_ls_wR_factor_gt 0.1016
_refine_ls_wR_factor_ref 0.1092
_reflns_number_gt 2305
_reflns_number_total 2789
_reflns_threshold_expression >2sigma(I)
_cod_data_source_file cg0501128si20050328_073757.cif
_cod_data_source_block 1
_cod_depositor_comments
;
The following automatic conversions were performed:

'_symmetry_cell_setting' value 'Monoclinic' changed to 'monoclinic'
according to /home/saulius/struct/CIF-dictionaries/cif_core.dic
dictionary named 'cif_core.dic' version 2.4.1 from
2010-06-29.

'_exptl_absorpt_correction_type' value 'Multi-scan'
changed to 'multi-scan' according to
/home/saulius/struct/CIF-dictionaries/cif_core.dic dictionary named
'cif_core.dic' version 2.4.1 from 2010-06-29.

Automatic conversion script
Id: cif_fix_values 1715 2011-07-08 13:25:40Z adriana 
;
_cod_original_sg_symbol_H-M P2(1)/n
_cod_database_code 4505143

loop_
_symmetry_equiv_pos_as_xyz
'x, y, z'
'-x+1/2, y+1/2, -z+1/2'
'-x, -y, -z'
'x-1/2, -y-1/2, z-1/2'

loop_
_atom_site_label
_atom_site_type_symbol
_atom_site_fract_x
_atom_site_fract_y
_atom_site_fract_z
_atom_site_U_iso_or_equiv
_atom_site_adp_type
_atom_site_occupancy
_atom_site_symmetry_multiplicity
_atom_site_calc_flag
_atom_site_refinement_flags
Co1 Co -0.00639(6) 0.22762(3) 0.49621(6) 0.00937(14) Uani 1 1 d .
Co2 Co 0.0000 0.0000 0.0000 0.01343(18) Uani 1 2 d S
C1 C -0.0967(4) 0.1453(2) 0.1210(4) 0.0094(7) Uani 1 1 d .
C2 C -0.2693(5) 0.1310(2) -0.0688(5) 0.0130(8) Uani 1 1 d .
H2A H -0.3237 0.1107 -0.1553 0.016 Uiso 1 1 calc R
C3 C -0.2049(5) 0.2059(2) 0.1204(5) 0.0110(8) Uani 1 1 d .
C4 C 0.0488(5) 0.1225(2) 0.2134(5) 0.0121(8) Uani 1 1 d .
C5 C -0.2300(4) 0.2752(2) 0.2177(5) 0.0102(7) Uani 1 1 d .
C6 C -0.3573(5) 0.1617(2) 0.5053(5) 0.0159(8) Uani 1 1 d .
H6A H -0.3882 0.2123 0.4973 0.019 Uiso 1 1 calc R
C7 C -0.4794(5) 0.1070(2) 0.4982(5) 0.0144(8) Uani 1 1 d .
H7A H -0.5894 0.1211 0.4881 0.017 Uiso 1 1 calc R
C8 C -0.4374(5) 0.0307(2) 0.5064(5) 0.0116(8) Uani 1 1 d .
C9 C -0.2704(5) 0.0140(2) 0.5303(5) 0.0134(8) Uani 1 1 d .
H9A H -0.2362 -0.0360 0.5404 0.016 Uiso 1 1 calc R
C10 C -0.1567(5) 0.0721(2) 0.5388(5) 0.0133(8) Uani 1 1 d .
H10A H -0.0467 0.0597 0.5565 0.016 Uiso 1 1 calc R
O1 O 0.1052(3) 0.16305(16) 0.3241(3) 0.0138(6) Uani 1 1 d .
O2 O 0.1180(3) 0.06140(16) 0.1738(3) 0.0168(6) Uani 1 1 d .
O3 O -0.1446(3) 0.28869(15) 0.3372(3) 0.0149(6) Uani 1 1 d .
O4 O -0.3434(3) 0.31991(15) 0.1700(3) 0.0130(6) Uani 1 1 d .
O5 O 0.1723(4) 0.04348(19) -0.1698(4) 0.0274(8) Uani 1 1 d D
H5B H 0.176(7) 0.0866(14) -0.206(6) 0.041 Uiso 1 1 d D
H5A H 0.2727(19) 0.036(3) -0.164(7) 0.041 Uiso 1 1 d D
O6 O -0.0993(4) 0.2913(2) 0.6892(5) 0.0328(9) Uani 1 1 d D
H6B H -0.189(4) 0.288(4) 0.733(7) 0.049 Uiso 1 1 d D
H6C H -0.072(8) 0.3357(12) 0.682(8) 0.049 Uiso 1 1 d D
O7 O 0.4660(5) 0.0437(2) 0.1356(5) 0.0399(9) Uani 1 1 d D
H7B H 0.367(3) 0.050(4) 0.155(8) 0.060 Uiso 1 1 d D
H7C H 0.431(17) 0.049(8) 0.045(6) 0.060 Uiso 1 1 d D
N1 N -0.1396(4) 0.09796(18) -0.0009(4) 0.0122(7) Uani 1 1 d .
N2 N -0.3137(4) 0.19579(18) -0.0013(4) 0.0116(7) Uani 1 1 d .
N3 N -0.1963(4) 0.14540(19) 0.5230(4) 0.0132(7) Uani 1 1 d .

loop_
_atom_site_aniso_label
_atom_site_aniso_U_11
_atom_site_aniso_U_22
_atom_site_aniso_U_33
_atom_site_aniso_U_23
_atom_site_aniso_U_13
_atom_site_aniso_U_12
Co1 0.0085(2) 0.0085(3) 0.0111(3) -0.0005(2) -0.00122(18) -0.0012(2)
Co2 0.0165(4) 0.0096(4) 0.0142(4) -0.0016(3) -0.0016(3) 0.0028(3)
C1 0.0109(17) 0.0088(18) 0.0085(18) 0.0000(14) 0.0015(14) 0.0007(14)
C2 0.0134(18) 0.0111(19) 0.0144(19) -0.0009(16) -0.0017(15) -0.0002(14)
C3 0.0095(17) 0.0128(19) 0.0106(19) 0.0010(15) 0.0008(14) 0.0007(14)
C4 0.0121(18) 0.0077(18) 0.0164(19) 0.0023(15) 0.0006(15) 0.0010(14)
C5 0.0092(17) 0.0101(18) 0.0114(18) 0.0002(15) 0.0023(14) 0.0005(14)
C6 0.0148(19) 0.012(2) 0.021(2) 0.0019(16) 0.0006(16) 0.0021(15)
C7 0.0093(18) 0.015(2) 0.019(2) 0.0005(17) -0.0004(16) 0.0028(15)
C8 0.0121(17) 0.0132(19) 0.0095(18) 0.0025(15) 0.0008(15) -0.0039(15)
C9 0.0114(18) 0.011(2) 0.018(2) 0.0035(15) -0.0007(15) -0.0003(14)
C10 0.0107(18) 0.0114(19) 0.018(2) 0.0017(16) -0.0017(15) -0.0006(14)
O1 0.0093(13) 0.0162(15) 0.0157(14) -0.0045(12) -0.0017(11) 0.0016(11)
O2 0.0173(14) 0.0140(14) 0.0189(15) -0.0029(12) -0.0067(12) 0.0070(11)
O3 0.0175(14) 0.0104(14) 0.0168(15) -0.0032(11) -0.0058(12) 0.0006(11)
O4 0.0116(13) 0.0102(13) 0.0172(15) -0.0026(11) -0.0031(11) 0.0031(10)
O5 0.0289(18) 0.0221(18) 0.0314(19) 0.0071(15) 0.0083(15) 0.0033(15)
O6 0.0166(16) 0.041(2) 0.041(2) -0.0266(19) -0.0001(16) 0.0039(15)
O7 0.039(2) 0.037(2) 0.044(2) -0.0057(19) 0.0098(19) -0.0090(18)
N1 0.0155(16) 0.0090(16) 0.0122(16) 0.0012(13) -0.0008(13) -0.0009(13)
N2 0.0110(15) 0.0079(16) 0.0159(17) -0.0007(13) -0.0015(13) 0.0007(12)
N3 0.0117(16) 0.0115(16) 0.0166(17) -0.0005(14) 0.0010(13) -0.0031(13)

loop_
_atom_type_symbol
_atom_type_description
_atom_type_scat_dispersion_real
_atom_type_scat_dispersion_imag
_atom_type_scat_source
C C 0.0033 0.0016 'International Tables Vol C Tables 4.2.6.8 and 6.1.1.4'
H H 0.0000 0.0000 'International Tables Vol C Tables 4.2.6.8 and 6.1.1.4'
N N 0.0061 0.0033 'International Tables Vol C Tables 4.2.6.8 and 6.1.1.4'
O O 0.0106 0.0060 'International Tables Vol C Tables 4.2.6.8 and 6.1.1.4'
Co Co 0.3494 0.9721 'International Tables Vol C Tables 4.2.6.8 and 6.1.1.4'

loop_
_geom_angle_atom_site_label_1
_geom_angle_atom_site_label_2
_geom_angle_atom_site_label_3
_geom_angle
_geom_angle_site_symmetry_1
_geom_angle_site_symmetry_3
O3 Co1 O1 93.60(11) . .
O3 Co1 N2 94.22(12) . 4_666
O1 Co1 N2 92.18(12) . 4_666
O3 Co1 O6 92.09(14) . .
O1 Co1 O6 173.84(12) . .
N2 Co1 O6 85.03(14) 4_666 .
O3 Co1 N3 92.03(12) . .
O1 Co1 N3 90.90(12) . .
N2 Co1 N3 172.85(13) 4_666 .
O6 Co1 N3 91.28(14) . .
O3 Co1 O4 171.18(11) . 4_666
O1 Co1 O4 90.11(11) . 4_666
N2 Co1 O4 77.63(11) 4_666 4_666
O6 Co1 O4 83.93(13) . 4_666
N3 Co1 O4 95.91(11) . 4_666
O2 Co2 O2 180.00(13) . 3
O2 Co2 N1 79.38(11) . .
O2 Co2 N1 100.62(11) 3 .
O2 Co2 N1 100.62(11) . 3
O2 Co2 N1 79.38(11) 3 3
N1 Co2 N1 180.00(18) . 3
O2 Co2 O5 90.45(13) . 3
O2 Co2 O5 89.55(13) 3 3
N1 Co2 O5 86.92(13) . 3
N1 Co2 O5 93.08(13) 3 3
O2 Co2 O5 89.55(13) . .
O2 Co2 O5 90.45(13) 3 .
N1 Co2 O5 93.08(13) . .
N1 Co2 O5 86.92(13) 3 .
O5 Co2 O5 180.0(2) 3 .
N1 C1 C3 108.0(3) . .
N1 C1 C4 115.9(3) . .
C3 C1 C4 136.1(4) . .
N2 C2 N1 113.9(3) . .
N2 C2 H2A 123.1 . .
N1 C2 H2A 123.1 . .
N2 C3 C1 108.0(3) . .
N2 C3 C5 116.0(3) . .
C1 C3 C5 136.0(3) . .
O2 C4 O1 121.5(3) . .
O2 C4 C1 116.6(3) . .
O1 C4 C1 121.9(3) . .
O3 C5 O4 122.5(3) . .
O3 C5 C3 122.0(3) . .
O4 C5 C3 115.5(3) . .
N3 C6 C7 123.2(4) . .
N3 C6 H6A 118.4 . .
C7 C6 H6A 118.4 . .
C6 C7 C8 120.0(4) . .
C6 C7 H7A 120.0 . .
C8 C7 H7A 120.0 . .
C7 C8 C9 116.7(3) . .
C7 C8 C8 122.4(4) . 3_456
C9 C8 C8 120.9(4) . 3_456
C10 C9 C8 119.7(4) . .
C10 C9 H9A 120.2 . .
C8 C9 H9A 120.2 . .
N3 C10 C9 123.6(4) . .
N3 C10 H10A 118.2 . .
C9 C10 H10A 118.2 . .
C4 O1 Co1 132.9(2) . .
C4 O2 Co2 115.8(2) . .
C5 O3 Co1 137.1(3) . .
C5 O4 Co1 114.7(2) . 4_565
Co2 O5 H5B 127(4) . .
Co2 O5 H5A 122(4) . .
H5B O5 H5A 98(6) . .
Co1 O6 H6B 129(5) . .
Co1 O6 H6C 111(5) . .
H6B O6 H6C 110(6) . .
H7B O7 H7C 80(10) . .
C2 N1 C1 104.9(3) . .
C2 N1 Co2 143.1(3) . .
C1 N1 Co2 111.6(2) . .
C2 N2 C3 105.3(3) . .
C2 N2 Co1 139.9(3) . 4_565
C3 N2 Co1 114.0(2) . 4_565
C10 N3 C6 116.8(3) . .
C10 N3 Co1 119.8(3) . .
C6 N3 Co1 122.9(3) . .

loop_
_geom_bond_atom_site_label_1
_geom_bond_atom_site_label_2
_geom_bond_distance
_geom_bond_site_symmetry_2
Co1 O3 2.061(3) .
Co1 O1 2.066(3) .
Co1 N2 2.067(3) 4_666
Co1 O6 2.129(3) .
Co1 N3 2.130(3) .
Co1 O4 2.152(3) 4_666
Co2 O2 2.067(3) .
Co2 O2 2.067(3) 3
Co2 N1 2.069(3) .
Co2 N1 2.069(3) 3
Co2 O5 2.152(3) 3
Co2 O5 2.152(3) .
C1 N1 1.377(5) .
C1 C3 1.385(5) .
C1 C4 1.473(5) .
C2 N2 1.330(5) .
C2 N1 1.333(5) .
C2 H2A 0.9300 .
C3 N2 1.371(5) .
C3 C5 1.493(5) .
C4 O2 1.264(5) .
C4 O1 1.268(5) .
C5 O3 1.251(5) .
C5 O4 1.277(4) .
C6 N3 1.345(5) .
C6 C7 1.386(5) .
C6 H6A 0.9300 .
C7 C8 1.392(5) .
C7 H7A 0.9300 .
C8 C9 1.400(5) .
C8 C8 1.492(7) 3_456
C9 C10 1.382(5) .
C9 H9A 0.9300 .
C10 N3 1.343(5) .
C10 H10A 0.9300 .
O4 Co1 2.152(3) 4_565
O5 H5B 0.823(10) .
O5 H5A 0.826(10) .
O6 H6B 0.820(10) .
O6 H6C 0.817(10) .
O7 H7B 0.823(10) .
O7 H7C 0.83(7) .
N2 Co1 2.067(3) 4_565

loop_
_geom_hbond_atom_site_label_D
_geom_hbond_atom_site_label_H
_geom_hbond_atom_site_label_A
_geom_hbond_distance_DH
_geom_hbond_distance_HA
_geom_hbond_distance_DA
_geom_hbond_angle_DHA
_geom_hbond_site_symmetry_A
O7 H7C O7 0.824(10) 2.40(13) 2.831(9) 114(11) 3_655
O6 H6B O1 0.820(10) 2.03(3) 2.777(4) 151(6) 4_566
O6 H6C O7 0.817(10) 2.190(15) 2.999(6) 171(6) 4_566
O5 H5B O4 0.823(10) 1.966(17) 2.776(4) 167(6) 4_665
O7 H7B O2 0.823(10) 2.037(15) 2.857(5) 173(7) .

loop_
_geom_torsion_atom_site_label_1
_geom_torsion_atom_site_label_2
_geom_torsion_atom_site_label_3
_geom_torsion_atom_site_label_4
_geom_torsion
_geom_torsion_site_symmetry_1
_geom_torsion_site_symmetry_4
N1 C1 C3 N2 0.0(4) . .
C4 C1 C3 N2 177.5(4) . .
N1 C1 C3 C5 179.1(4) . .
C4 C1 C3 C5 -3.4(8) . .
N1 C1 C4 O2 -1.2(5) . .
C3 C1 C4 O2 -178.6(4) . .
N1 C1 C4 O1 176.8(4) . .
C3 C1 C4 O1 -0.6(7) . .
N2 C3 C5 O3 176.0(4) . .
C1 C3 C5 O3 -3.0(7) . .
N2 C3 C5 O4 -4.5(5) . .
C1 C3 C5 O4 176.5(4) . .
N3 C6 C7 C8 -1.3(7) . .
C6 C7 C8 C9 3.4(6) . .
C6 C7 C8 C8 -177.7(5) . 3_456
C7 C8 C9 C10 -2.3(6) . .
C8 C8 C9 C10 178.8(4) 3_456 .
C8 C9 C10 N3 -1.0(6) . .
O2 C4 O1 Co1 -143.4(3) . .
C1 C4 O1 Co1 38.7(6) . .
O3 Co1 O1 C4 -54.0(4) . .
N2 Co1 O1 C4 -148.4(4) 4_666 .
O6 Co1 O1 C4 148.7(12) . .
N3 Co1 O1 C4 38.1(4) . .
O4 Co1 O1 C4 134.0(4) 4_666 .
O1 C4 O2 Co2 176.4(3) . .
C1 C4 O2 Co2 -5.6(5) . .
O2 Co2 O2 C4 56(39) 3 .
N1 Co2 O2 C4 7.4(3) . .
N1 Co2 O2 C4 -172.6(3) 3 .
O5 Co2 O2 C4 -79.4(3) 3 .
O5 Co2 O2 C4 100.6(3) . .
O4 C5 O3 Co1 157.2(3) . .
C3 C5 O3 Co1 -23.3(6) . .
O1 Co1 O3 C5 44.5(4) . .
N2 Co1 O3 C5 137.0(4) 4_666 .
O6 Co1 O3 C5 -137.9(4) . .
N3 Co1 O3 C5 -46.5(4) . .
O4 Co1 O3 C5 159.2(7) 4_666 .
O3 C5 O4 Co1 -166.7(3) . 4_565
C3 C5 O4 Co1 13.8(4) . 4_565
N2 C2 N1 C1 0.1(5) . .
N2 C2 N1 Co2 171.9(3) . .
C3 C1 N1 C2 -0.1(4) . .
C4 C1 N1 C2 -178.2(3) . .
C3 C1 N1 Co2 -174.8(3) . .
C4 C1 N1 Co2 7.2(4) . .
O2 Co2 N1 C2 -179.0(5) . .
O2 Co2 N1 C2 1.0(5) 3 .
N1 Co2 N1 C2 64(100) 3 .
O5 Co2 N1 C2 -87.9(5) 3 .
O5 Co2 N1 C2 92.1(5) . .
O2 Co2 N1 C1 -7.5(3) . .
O2 Co2 N1 C1 172.5(3) 3 .
N1 Co2 N1 C1 -125(100) 3 .
O5 Co2 N1 C1 83.5(3) 3 .
O5 Co2 N1 C1 -96.5(3) . .
N1 C2 N2 C3 -0.1(5) . .
N1 C2 N2 Co1 -168.4(3) . 4_565
C1 C3 N2 C2 0.0(4) . .
C5 C3 N2 C2 -179.2(3) . .
C1 C3 N2 Co1 171.8(3) . 4_565
C5 C3 N2 Co1 -7.5(4) . 4_565
C9 C10 N3 C6 3.1(6) . .
C9 C10 N3 Co1 -168.7(3) . .
C7 C6 N3 C10 -1.9(6) . .
C7 C6 N3 Co1 169.7(3) . .
O3 Co1 N3 C10 142.1(3) . .
O1 Co1 N3 C10 48.4(3) . .
N2 Co1 N3 C10 -67.0(12) 4_666 .
O6 Co1 N3 C10 -125.8(3) . .
O4 Co1 N3 C10 -41.8(3) 4_666 .
O3 Co1 N3 C6 -29.3(3) . .
O1 Co1 N3 C6 -122.9(3) . .
N2 Co1 N3 C6 121.6(10) 4_666 .
O6 Co1 N3 C6 62.9(3) . .
O4 Co1 N3 C6 146.9(3) 4_666 .
